data_7007550
loop_
_publ_author_name
'Cai, Shuyi'
'Hou, Xiu-Feng'
'Chen, Yin-Qiang'
'Jin, Guo-Xin'

_publ_section_title
;
 Synthesis and structure of heterometallic complexes (RhFe, CoFe)
 containing bridging
 1,2-dicarba-closo-dodecarborane-1,2-dichalcogenolato ligands.
;
_journal_issue 31
_journal_name_full 'Dalton transactions (Cambridge, England : 2003)'
_journal_page_first 3736
_journal_page_last 3741
_journal_paper_doi 10.1039/b607195c
_journal_year 2006
_chemical_formula_sum 'C10 H15 B10 Co Fe O3 S2'
_chemical_formula_weight 470.22
_chemical_name_systematic
;
?
;
_space_group_IT_number 19
_symmetry_cell_setting orthorhombic
_symmetry_space_group_name_Hall 'P 2ac 2ab'
_symmetry_space_group_name_H-M 'P 21 21 21'
_atom_sites_solution_hydrogens geom
_atom_sites_solution_primary direct
_atom_sites_solution_secondary difmap
_audit_creation_method SHELXL-97
_cell_angle_alpha 90.00
_cell_angle_beta 90.00
_cell_angle_gamma 90.00
_cell_formula_units_Z 4
_cell_length_a 9.314(6)
_cell_length_b 10.717(7)
_cell_length_c 19.450(12)
_cell_measurement_reflns_used 715
_cell_measurement_temperature 298(2)
_cell_measurement_theta_max 21.316
_cell_measurement_theta_min 2.425
_cell_volume 1941(2)
_computing_cell_refinement 'Bruker SMART'
_computing_data_collection 'Bruker SMART'
_computing_data_reduction 'Bruker SHELXTL'
_computing_molecular_graphics 'Bruker SHELXTL'
_computing_publication_material 'Bruker SHELXTL'
_computing_structure_refinement 'SHELXL-97 (Sheldrick, 1997)'
_computing_structure_solution 'SHELXS-97 (Sheldrick, 1990)'
_diffrn_ambient_temperature 298(2)
_diffrn_measured_fraction_theta_full 1.000
_diffrn_measured_fraction_theta_max 1.000
_diffrn_measurement_device_type 'CCD area detector'
_diffrn_measurement_method 'phi and omega scans'
_diffrn_radiation_monochromator graphite
_diffrn_radiation_source 'fine-focus sealed tube'
_diffrn_radiation_type MoK\a
_diffrn_radiation_wavelength 0.71073
_diffrn_reflns_av_R_equivalents 0.0618
_diffrn_reflns_av_sigmaI/netI 0.1014
_diffrn_reflns_limit_h_max 11
_diffrn_reflns_limit_h_min -11
_diffrn_reflns_limit_k_max 11
_diffrn_reflns_limit_k_min -13
_diffrn_reflns_limit_l_max 19
_diffrn_reflns_limit_l_min -24
_diffrn_reflns_number 8952
_diffrn_reflns_theta_full 26.01
_diffrn_reflns_theta_max 26.01
_diffrn_reflns_theta_min 2.09
_diffrn_standards_decay_% 3.78
_exptl_absorpt_coefficient_mu 1.824
_exptl_absorpt_correction_T_max 0.9143
_exptl_absorpt_correction_T_min 0.8386
_exptl_absorpt_correction_type multi-scan
_exptl_absorpt_process_details sadabs
_exptl_crystal_density_diffrn 1.609
_exptl_crystal_density_method 'not measured'
_exptl_crystal_F_000 936
_exptl_crystal_size_max 0.10
_exptl_crystal_size_mid 0.10
_exptl_crystal_size_min 0.05
_refine_diff_density_max 0.637
_refine_diff_density_min -0.254
_refine_diff_density_rms 0.061
_refine_ls_abs_structure_details 'Flack H D (1983), Acta Cryst. A39, 876-881'
_refine_ls_abs_structure_Flack -0.02(2)
_refine_ls_extinction_method none
_refine_ls_goodness_of_fit_ref 0.816
_refine_ls_hydrogen_treatment constr
_refine_ls_matrix_type full
_refine_ls_number_parameters 300
_refine_ls_number_reflns 3824
_refine_ls_number_restraints 24
_refine_ls_restrained_S_all 0.813
_refine_ls_R_factor_all 0.0697
_refine_ls_R_factor_gt 0.0411
_refine_ls_shift/su_max 0.000
_refine_ls_shift/su_mean 0.000
_refine_ls_structure_factor_coef Fsqd
_refine_ls_weighting_details 'calc w=1/[\s^2^(Fo^2^)+(0.0181P)^2^+0.0000P] where P=(Fo^2^+2Fc^2^)/3'
_refine_ls_weighting_scheme calc
_refine_ls_wR_factor_gt 0.0620
_refine_ls_wR_factor_ref 0.0669
_reflns_number_gt 2596
_reflns_number_total 3824
_reflns_threshold_expression >2sigma(I)
_cod_data_source_file b607195c.txt
_cod_data_source_block f60110c
_cod_depositor_comments
;
The following automatic conversions were performed:
'_symmetry_cell_setting' value 'Orthorhombic' changed to 'orthorhombic'
according to '/home/saulius/struct/CIF-dictionaries/cif_core.dic'
dictionary named 'cif_core.dic' version 2.4.1 from 2010-06-29.

Automatic conversion script
Id: cif_fix_enum 1527 2010-12-29 10:47:43Z saulius 
;
_cod_original_sg_symbol_H-M P2(1)2(1)2(1)
_cod_database_code 7007550

loop_
_symmetry_equiv_pos_as_xyz
'x, y, z'
'-x+1/2, -y, z+1/2'
'-x, y+1/2, -z+1/2'
'x+1/2, -y+1/2, -z'

loop_
_atom_site_label
_atom_site_type_symbol
_atom_site_fract_x
_atom_site_fract_y
_atom_site_fract_z
_atom_site_U_iso_or_equiv
_atom_site_adp_type
_atom_site_occupancy
_atom_site_symmetry_multiplicity
_atom_site_calc_flag
_atom_site_refinement_flags
_atom_site_disorder_assembly
_atom_site_disorder_group
Co1 Co 0.21049(6) 0.47207(6) 0.15829(4) 0.03794(17) Uani 1 1 d . A .
Fe2 Fe 0.42391(7) 0.39457(7) 0.21249(4) 0.0458(2) Uani 1 1 d . . .
S3 S 0.41114(12) 0.58261(11) 0.15677(7) 0.0393(3) Uani 1 1 d . A .
S4 S 0.34304(12) 0.32734(12) 0.10784(7) 0.0401(3) Uani 1 1 d . A .
C1 C 0.3360(6) 0.2649(6) 0.2479(3) 0.0635(17) Uani 1 1 d . A .
O1 O 0.2731(4) 0.1779(4) 0.2702(2) 0.0926(15) Uani 1 1 d . . .
C2 C 0.4169(7) 0.4704(7) 0.2921(3) 0.0794(18) Uani 1 1 d . A .
O2 O 0.4102(6) 0.5250(5) 0.3433(2) 0.1239(18) Uani 1 1 d . . .
C3 C 0.6051(6) 0.3422(6) 0.2253(3) 0.0693(19) Uani 1 1 d . A .
O3 O 0.7165(4) 0.3069(5) 0.2366(2) 0.1129(19) Uani 1 1 d . . .
C4 C 0.057(3) 0.565(4) 0.202(2) 0.073(15) Uani 0.48(3) 1 d P A 1
H4 H 0.0799 0.6341 0.2283 0.087 Uiso 0.48(3) 1 calc PR A 1
C5 C 0.032(3) 0.573(2) 0.1383(16) 0.038(11) Uani 0.48(3) 1 d P A 1
H5 H 0.0282 0.6456 0.1121 0.045 Uiso 0.48(3) 1 calc PR A 1
C6 C 0.008(4) 0.445(6) 0.1142(17) 0.066(13) Uani 0.48(3) 1 d P A 1
H6 H -0.0115 0.4194 0.0695 0.079 Uiso 0.48(3) 1 calc PR A 1
C7 C 0.022(4) 0.372(3) 0.170(2) 0.060(9) Uani 0.48(3) 1 d PU A 1
H7 H 0.0152 0.2859 0.1728 0.072 Uiso 0.48(3) 1 calc PR A 1
C8 C 0.050(2) 0.462(3) 0.2258(13) 0.040(6) Uani 0.48(3) 1 d PU A 1
H8 H 0.0612 0.4415 0.2720 0.048 Uiso 0.48(3) 1 calc PR A 1
C4' C 0.058(3) 0.619(2) 0.174(2) 0.042(7) Uani 0.52(3) 1 d P A 2
H4' H 0.0711 0.7048 0.1689 0.051 Uiso 0.52(3) 1 calc PR A 2
C5' C 0.015(3) 0.530(3) 0.1191(13) 0.040(9) Uani 0.52(3) 1 d P A 2
H5' H -0.0015 0.5471 0.0729 0.047 Uiso 0.52(3) 1 calc PR A 2
C6' C 0.004(3) 0.420(4) 0.150(2) 0.08(2) Uani 0.52(3) 1 d PU A 2
H6' H -0.0253 0.3493 0.1262 0.092 Uiso 0.52(3) 1 calc PR A 2
C7' C 0.037(2) 0.412(2) 0.2197(15) 0.043(6) Uani 0.52(3) 1 d PU A 2
H7' H 0.0364 0.3440 0.2491 0.052 Uiso 0.52(3) 1 calc PR A 2
C8' C 0.076(2) 0.551(2) 0.2342(9) 0.033(5) Uani 0.52(3) 1 d P A 2
H8' H 0.1062 0.5832 0.2762 0.039 Uiso 0.52(3) 1 calc PR A 2
C10 C 0.4826(4) 0.5553(4) 0.0720(2) 0.0326(12) Uani 1 1 d . . .
C11 C 0.4456(4) 0.4157(4) 0.0447(2) 0.0343(11) Uani 1 1 d . A .
B3 B 0.6220(5) 0.4467(5) 0.0656(3) 0.0440(16) Uani 1 1 d . A .
H3 H 0.6807 0.4062 0.1093 0.053 Uiso 1 1 calc R . .
B4 B 0.6462(5) 0.6034(5) 0.0411(3) 0.0439(15) Uani 1 1 d . A .
H4A H 0.7200 0.6653 0.0691 0.053 Uiso 1 1 calc R . .
B5 B 0.4829(6) 0.6598(6) 0.0060(3) 0.0463(16) Uani 1 1 d . A .
H5A H 0.4524 0.7584 0.0116 0.056 Uiso 1 1 calc R . .
B6 B 0.3536(5) 0.5399(5) 0.0085(3) 0.0420(14) Uani 1 1 d . A .
H6A H 0.2384 0.5591 0.0150 0.050 Uiso 1 1 calc R . .
B7 B 0.5755(6) 0.3572(5) -0.0078(3) 0.0455(15) Uani 1 1 d . . .
H7A H 0.6029 0.2576 -0.0119 0.055 Uiso 1 1 calc R A .
B8 B 0.7061(6) 0.4783(5) -0.0125(3) 0.0494(15) Uani 1 1 d . A .
H8A H 0.8209 0.4586 -0.0204 0.059 Uiso 1 1 calc R . .
B9 B 0.6227(5) 0.6103(6) -0.0497(3) 0.0499(16) Uani 1 1 d . . .
H9 H 0.6833 0.6764 -0.0818 0.060 Uiso 1 1 calc R A .
B10 B 0.4421(6) 0.5720(5) -0.0676(3) 0.0493(17) Uani 1 1 d . A .
H10 H 0.3852 0.6135 -0.1116 0.059 Uiso 1 1 calc R . .
B11 B 0.4136(6) 0.4150(6) -0.0412(3) 0.0491(16) Uani 1 1 d . A .
H11 H 0.3369 0.3523 -0.0668 0.059 Uiso 1 1 calc R . .
B12 B 0.5796(6) 0.4585(6) -0.0788(3) 0.0533(17) Uani 1 1 d . A .
H12 H 0.6119 0.4255 -0.1301 0.064 Uiso 1 1 calc R . .

loop_
_atom_site_aniso_label
_atom_site_aniso_U_11
_atom_site_aniso_U_22
_atom_site_aniso_U_33
_atom_site_aniso_U_23
_atom_site_aniso_U_13
_atom_site_aniso_U_12
Co1 0.0237(3) 0.0499(4) 0.0402(4) 0.0029(3) 0.0011(3) 0.0011(3)
Fe2 0.0297(3) 0.0645(5) 0.0433(5) 0.0089(4) -0.0035(4) -0.0012(4)
S3 0.0337(6) 0.0468(8) 0.0374(7) -0.0069(7) 0.0029(7) -0.0035(6)
S4 0.0332(6) 0.0402(7) 0.0469(8) 0.0009(6) -0.0012(6) -0.0025(6)
C1 0.045(3) 0.089(5) 0.057(4) 0.024(3) -0.007(3) 0.014(3)
O1 0.061(3) 0.111(3) 0.105(4) 0.059(3) -0.008(3) -0.013(3)
C2 0.069(4) 0.127(5) 0.042(4) 0.003(4) 0.000(4) -0.020(4)
O2 0.146(4) 0.165(5) 0.061(3) -0.011(3) 0.008(4) -0.025(4)
C3 0.036(3) 0.103(5) 0.069(4) 0.046(4) -0.007(3) 0.002(3)
O3 0.044(2) 0.165(5) 0.130(5) 0.089(4) 0.003(3) 0.016(3)
C4 0.041(10) 0.09(3) 0.09(3) -0.08(3) -0.029(19) 0.008(16)
C5 0.029(12) 0.006(13) 0.08(4) -0.013(11) -0.001(17) 0.001(10)
C6 0.028(10) 0.12(4) 0.050(15) -0.06(2) -0.012(11) -0.011(14)
C7 0.041(12) 0.053(19) 0.09(2) 0.019(17) 0.023(11) 0.007(11)
C8 0.040(8) 0.042(11) 0.038(7) 0.010(9) 0.002(6) -0.004(9)
C4' 0.031(8) 0.017(9) 0.08(2) 0.004(10) 0.018(10) 0.012(8)
C5' 0.025(8) 0.07(3) 0.025(10) -0.034(19) -0.010(6) -0.001(17)
C6' 0.015(8) 0.06(3) 0.15(6) -0.06(4) 0.01(2) -0.004(14)
C7' 0.031(7) 0.011(10) 0.089(16) 0.010(11) 0.028(9) -0.007(7)
C8' 0.024(7) 0.059(13) 0.015(8) -0.016(9) 0.001(7) -0.006(7)
C10 0.029(2) 0.028(3) 0.041(3) 0.000(2) 0.001(2) 0.002(2)
C11 0.025(2) 0.033(3) 0.044(3) -0.002(2) 0.001(2) 0.002(2)
B3 0.019(3) 0.058(4) 0.056(4) 0.000(3) -0.003(3) 0.005(3)
B4 0.029(3) 0.048(4) 0.054(4) 0.009(3) 0.003(3) -0.008(3)
B5 0.044(3) 0.046(4) 0.049(4) 0.007(3) 0.005(3) 0.000(3)
B6 0.032(3) 0.047(4) 0.047(4) -0.002(3) -0.009(3) 0.011(3)
B7 0.044(3) 0.051(4) 0.043(4) -0.006(3) 0.000(3) 0.013(3)
B8 0.029(3) 0.071(4) 0.048(4) 0.009(3) 0.007(3) 0.006(3)
B9 0.039(3) 0.068(4) 0.043(4) 0.017(3) 0.007(3) -0.004(3)
B10 0.043(3) 0.068(5) 0.037(4) 0.010(3) -0.001(3) 0.012(3)
B11 0.039(3) 0.073(4) 0.036(4) -0.007(3) -0.007(3) -0.004(3)
B12 0.042(3) 0.084(5) 0.034(4) -0.008(3) 0.007(3) 0.010(4)

loop_
_atom_type_symbol
_atom_type_description
_atom_type_scat_dispersion_real
_atom_type_scat_dispersion_imag
_atom_type_scat_source
C C 0.0033 0.0016 'International Tables Vol C Tables 4.2.6.8 and 6.1.1.4'
H H 0.0000 0.0000 'International Tables Vol C Tables 4.2.6.8 and 6.1.1.4'
B B 0.0013 0.0007 'International Tables Vol C Tables 4.2.6.8 and 6.1.1.4'
O O 0.0106 0.0060 'International Tables Vol C Tables 4.2.6.8 and 6.1.1.4'
S S 0.1246 0.1234 'International Tables Vol C Tables 4.2.6.8 and 6.1.1.4'
Fe Fe 0.3463 0.8444 'International Tables Vol C Tables 4.2.6.8 and 6.1.1.4'
Co Co 0.3494 0.9721 'International Tables Vol C Tables 4.2.6.8 and 6.1.1.4'

loop_
_geom_angle_atom_site_label_1
_geom_angle_atom_site_label_2
_geom_angle_atom_site_label_3
_geom_angle
_geom_angle_site_symmetry_1
_geom_angle_site_symmetry_3
_geom_angle_publ_flag
C4 Co1 C8 35.7(10) . . ?
C4 Co1 C6' 58.0(14) . . ?
C8 Co1 C6' 47.0(12) . . ?
C4 Co1 C5 37.0(10) . . ?
C8 Co1 C5 62.6(10) . . ?
C6' Co1 C5 49.2(12) . . ?
C4 Co1 C7 65.8(14) . . ?
C8 Co1 C7 42.4(14) . . ?
C6' Co1 C7 18.5(12) . . ?
C5 Co1 C7 66.4(9) . . ?
C4 Co1 C5' 50.0(8) . . ?
C8 Co1 C5' 66.4(9) . . ?
C6' Co1 C5' 38.0(12) . . ?
C5 Co1 C5' 17.3(5) . . ?
C7 Co1 C5' 56.4(10) . . ?
C4 Co1 C6 65.5(13) . . ?
C8 Co1 C6 65.6(12) . . ?
C6' Co1 C6 21.1(14) . . ?
C5 Co1 C6 41.8(14) . . ?
C7 Co1 C6 37.7(19) . . ?
C5' Co1 C6 25.4(14) . . ?
C4 Co1 C7' 48.9(11) . . ?
C8 Co1 C7' 15.2(7) . . ?
C6' Co1 C7' 39.2(12) . . ?
C5 Co1 C7' 69.0(10) . . ?
C7 Co1 C7' 29.6(14) . . ?
C5' Co1 C7' 67.9(10) . . ?
C6 Co1 C7' 60.0(12) . . ?
C4 Co1 C8' 18.4(10) . . ?
C8 Co1 C8' 28.1(11) . . ?
C6' Co1 C8' 66.3(13) . . ?
C5 Co1 C8' 55.4(9) . . ?
C7 Co1 C8' 68.1(12) . . ?
C5' Co1 C8' 67.4(7) . . ?
C6 Co1 C8' 79.0(9) . . ?
C7' Co1 C8' 43.3(9) . . ?
C4 Co1 C4' 21.7(13) . . ?
C8 Co1 C4' 56.7(9) . . ?
C6' Co1 C4' 65.3(12) . . ?
C5 Co1 C4' 24.4(9) . . ?
C7 Co1 C4' 78.6(11) . . ?
C5' Co1 C4' 41.4(10) . . ?
C6 Co1 C4' 64.2(13) . . ?
C7' Co1 C4' 68.6(8) . . ?
C8' Co1 C4' 38.1(12) . . ?
C4 Co1 S4 165.1(11) . . ?
C8 Co1 S4 132.1(9) . . ?
C6' Co1 S4 107.7(11) . . ?
C5 Co1 S4 138.5(9) . . ?
C7 Co1 S4 99.2(10) . . ?
C5' Co1 S4 122.5(8) . . ?
C6 Co1 S4 102.9(12) . . ?
C7' Co1 S4 117.8(6) . . ?
C8' Co1 S4 157.2(7) . . ?
C4' Co1 S4 161.6(11) . . ?
C4 Co1 S3 110.8(10) . . ?
C8 Co1 S3 132.2(9) . . ?
C6' Co1 S3 163.1(12) . . ?
C5 Co1 S3 114.0(7) . . ?
C7 Co1 S3 174.3(13) . . ?
C5' Co1 S3 125.4(9) . . ?
C6 Co1 S3 146.1(15) . . ?
C7' Co1 S3 144.8(9) . . ?
C8' Co1 S3 107.2(6) . . ?
C4' Co1 S3 99.6(8) . . ?
S4 Co1 S3 84.15(6) . . ?
C2 Fe2 C1 90.2(3) . . ?
C2 Fe2 C3 93.3(3) . . ?
C1 Fe2 C3 97.8(2) . . ?
C2 Fe2 S4 157.2(2) . . ?
C1 Fe2 S4 86.9(2) . . ?
C3 Fe2 S4 109.5(2) . . ?
C2 Fe2 S3 90.5(2) . . ?
C1 Fe2 S3 149.15(17) . . ?
C3 Fe2 S3 112.92(18) . . ?
S4 Fe2 S3 80.74(6) . . ?
C2 Fe2 Co1 101.4(2) . . ?
C1 Fe2 Co1 93.46(17) . . ?
C3 Fe2 Co1 161.4(2) . . ?
S4 Fe2 Co1 56.28(4) . . ?
S3 Fe2 Co1 56.26(4) . . ?
C10 S3 Co1 103.73(14) . . ?
C10 S3 Fe2 105.72(15) . . ?
Co1 S3 Fe2 64.32(5) . . ?
C11 S4 Co1 103.16(15) . . ?
C11 S4 Fe2 105.30(15) . . ?
Co1 S4 Fe2 64.41(5) . . ?
O1 C1 Fe2 177.8(5) . . ?
O2 C2 Fe2 177.1(7) . . ?
O3 C3 Fe2 176.3(5) . . ?
C8 C4 C5 116(3) . . ?
C8 C4 Co1 74.7(16) . . ?
C5 C4 Co1 75.4(16) . . ?
C8 C4 H4 122.1 . . ?
C5 C4 H4 122.1 . . ?
Co1 C4 H4 119.1 . . ?
C4 C5 C6 106(3) . . ?
C4 C5 Co1 67.6(15) . . ?
C6 C5 Co1 71.4(19) . . ?
C4 C5 H5 127.0 . . ?
C6 C5 H5 127.0 . . ?
Co1 C5 H5 125.5 . . ?
C7 C6 C5 106(3) . . ?
C7 C6 Co1 70(2) . . ?
C5 C6 Co1 66.8(18) . . ?
C7 C6 H6 127.2 . . ?
C5 C6 H6 127.2 . . ?
Co1 C6 H6 127.2 . . ?
C6 C7 C8 104(3) . . ?
C6 C7 Co1 72(3) . . ?
C8 C7 Co1 66.0(16) . . ?
C6 C7 H7 128.2 . . ?
C8 C7 H7 128.2 . . ?
Co1 C7 H7 125.5 . . ?
C4 C8 C7 109(2) . . ?
C4 C8 Co1 69.6(15) . . ?
C7 C8 Co1 71.6(17) . . ?
C4 C8 H8 125.6 . . ?
C7 C8 H8 125.6 . . ?
Co1 C8 H8 124.7 . . ?
C8' C4' C5' 107.3(19) . . ?
C8' C4' Co1 69.8(13) . . ?
C5' C4' Co1 66.7(14) . . ?
C8' C4' H4' 126.3 . . ?
C5' C4' H4' 126.3 . . ?
Co1 C4' H4' 128.7 . . ?
C6' C5' C4' 105(3) . . ?
C6' C5' Co1 68.5(17) . . ?
C4' C5' Co1 71.9(16) . . ?
C6' C5' H5' 127.3 . . ?
C4' C5' H5' 127.3 . . ?
Co1 C5' H5' 123.9 . . ?
C5' C6' C7' 119(3) . . ?
C5' C6' Co1 73.5(17) . . ?
C7' C6' Co1 74.2(14) . . ?
C5' C6' H6' 120.7 . . ?
C7' C6' H6' 120.7 . . ?
Co1 C6' H6' 123.1 . . ?
C6' C7' C8' 100(2) . . ?
C6' C7' Co1 66.6(15) . . ?
C8' C7' Co1 68.5(10) . . ?
C6' C7' H7' 130.0 . . ?
C8' C7' H7' 130.0 . . ?
Co1 C7' H7' 126.4 . . ?
C4' C8' C7' 108.8(18) . . ?
C4' C8' Co1 72.1(13) . . ?
C7' C8' Co1 68.2(11) . . ?
C4' C8' H8' 125.6 . . ?
C7' C8' H8' 125.6 . . ?
Co1 C8' H8' 125.6 . . ?
C11 C10 B5 111.0(4) . . ?
C11 C10 B4 110.5(3) . . ?
B5 C10 B4 62.4(3) . . ?
C11 C10 B6 62.0(3) . . ?
B5 C10 B6 61.7(3) . . ?
B4 C10 B6 113.2(4) . . ?
C11 C10 B3 61.4(3) . . ?
B5 C10 B3 112.5(4) . . ?
B4 C10 B3 61.1(3) . . ?
B6 C10 B3 113.6(3) . . ?
C11 C10 S3 111.7(3) . . ?
B5 C10 S3 125.7(3) . . ?
B4 C10 S3 126.9(3) . . ?
B6 C10 S3 114.3(3) . . ?
B3 C10 S3 116.6(3) . . ?
C10 C11 B11 111.3(4) . . ?
C10 C11 B7 112.6(3) . . ?
B11 C11 B7 62.2(3) . . ?
C10 C11 B3 62.8(3) . . ?
B11 C11 B3 113.6(4) . . ?
B7 C11 B3 62.3(3) . . ?
C10 C11 B6 62.0(3) . . ?
B11 C11 B6 61.1(3) . . ?
B7 C11 B6 113.0(4) . . ?
B3 C11 B6 114.8(4) . . ?
C10 C11 S4 111.6(3) . . ?
B11 C11 S4 124.7(3) . . ?
B7 C11 S4 125.9(3) . . ?
B3 C11 S4 116.1(3) . . ?
B6 C11 S4 114.4(3) . . ?
C11 B3 B8 105.1(4) . . ?
C11 B3 C10 55.8(2) . . ?
B8 B3 C10 105.5(4) . . ?
C11 B3 B4 104.0(4) . . ?
B8 B3 B4 61.4(3) . . ?
C10 B3 B4 58.6(3) . . ?
C11 B3 B7 58.2(3) . . ?
B8 B3 B7 60.9(3) . . ?
C10 B3 B7 103.7(4) . . ?
B4 B3 B7 109.2(4) . . ?
C11 B3 H3 125.4 . . ?
B8 B3 H3 121.7 . . ?
C10 B3 H3 125.3 . . ?
B4 B3 H3 121.5 . . ?
B7 B3 H3 121.9 . . ?
C10 B4 B3 60.3(3) . . ?
C10 B4 B5 58.4(3) . . ?
B3 B4 B5 108.6(4) . . ?
C10 B4 B9 104.5(4) . . ?
B3 B4 B9 107.0(4) . . ?
B5 B4 B9 59.9(3) . . ?
C10 B4 B8 104.9(4) . . ?
B3 B4 B8 58.8(3) . . ?
B5 B4 B8 107.4(4) . . ?
B9 B4 B8 59.4(3) . . ?
C10 B4 H4A 124.1 . . ?
B3 B4 H4A 121.3 . . ?
B5 B4 H4A 121.5 . . ?
B9 B4 H4A 123.0 . . ?
B8 B4 H4A 123.1 . . ?
C10 B5 B10 105.2(4) . . ?
C10 B5 B6 59.9(3) . . ?
B10 B5 B6 58.9(3) . . ?
C10 B5 B4 59.2(3) . . ?
B10 B5 B4 108.5(4) . . ?
B6 B5 B4 109.1(4) . . ?
C10 B5 B9 105.3(4) . . ?
B10 B5 B9 60.0(3) . . ?
B6 B5 B9 107.4(4) . . ?
B4 B5 B9 60.2(3) . . ?
C10 B5 H5A 123.9 . . ?
B10 B5 H5A 122.6 . . ?
B6 B5 H5A 121.4 . . ?
B4 B5 H5A 120.8 . . ?
B9 B5 H5A 122.5 . . ?
B10 B6 C10 105.1(4) . . ?
B10 B6 C11 105.4(4) . . ?
C10 B6 C11 56.0(2) . . ?
B10 B6 B11 61.7(3) . . ?
C10 B6 B11 104.3(3) . . ?
C11 B6 B11 58.4(3) . . ?
B10 B6 B5 60.4(3) . . ?
C10 B6 B5 58.3(3) . . ?
C11 B6 B5 103.5(3) . . ?
B11 B6 B5 109.0(4) . . ?
B10 B6 H6A 121.8 . . ?
C10 B6 H6A 125.2 . . ?
C11 B6 H6A 125.4 . . ?
B11 B6 H6A 121.4 . . ?
B5 B6 H6A 122.2 . . ?
C11 B7 B11 58.8(3) . . ?
C11 B7 B12 105.0(4) . . ?
B11 B7 B12 60.6(3) . . ?
C11 B7 B3 59.5(3) . . ?
B11 B7 B3 108.5(4) . . ?
B12 B7 B3 107.0(4) . . ?
C11 B7 B8 104.4(4) . . ?
B11 B7 B8 108.1(4) . . ?
B12 B7 B8 59.6(3) . . ?
B3 B7 B8 58.7(3) . . ?
C11 B7 H7A 124.4 . . ?
B11 B7 H7A 120.9 . . ?
B12 B7 H7A 122.5 . . ?
B3 B7 H7A 121.8 . . ?
B8 B7 H7A 123.0 . . ?
B3 B8 B12 108.3(4) . . ?
B3 B8 B9 108.3(4) . . ?
B12 B8 B9 60.2(3) . . ?
B3 B8 B7 60.4(3) . . ?
B12 B8 B7 59.5(3) . . ?
B9 B8 B7 107.7(4) . . ?
B3 B8 B4 59.8(3) . . ?
B12 B8 B4 108.0(4) . . ?
B9 B8 B4 60.1(3) . . ?
B7 B8 B4 107.6(4) . . ?
B3 B8 H8A 121.4 . . ?
B12 B8 H8A 121.7 . . ?
B9 B8 H8A 121.6 . . ?
B7 B8 H8A 122.0 . . ?
B4 B8 H8A 121.9 . . ?
B10 B9 B8 108.3(4) . . ?
B10 B9 B12 60.4(3) . . ?
B8 B9 B12 59.7(3) . . ?
B10 B9 B5 59.5(3) . . ?
B8 B9 B5 108.2(4) . . ?
B12 B9 B5 107.7(4) . . ?
B10 B9 B4 107.7(4) . . ?
B8 B9 B4 60.5(3) . . ?
B12 B9 B4 107.9(4) . . ?
B5 B9 B4 59.8(3) . . ?
B10 B9 H9 121.8 . . ?
B8 B9 H9 121.4 . . ?
B12 B9 H9 121.8 . . ?
B5 B9 H9 122.0 . . ?
B4 B9 H9 121.7 . . ?
B6 B10 B5 60.8(3) . . ?
B6 B10 B9 109.3(4) . . ?
B5 B10 B9 60.5(3) . . ?
B6 B10 B12 108.2(4) . . ?
B5 B10 B12 108.1(4) . . ?
B9 B10 B12 59.8(3) . . ?
B6 B10 B11 59.6(3) . . ?
B5 B10 B11 107.7(4) . . ?
B9 B10 B11 107.7(4) . . ?
B12 B10 B11 59.7(3) . . ?
B6 B10 H10 121.1 . . ?
B5 B10 H10 121.4 . . ?
B9 B10 H10 121.2 . . ?
B12 B10 H10 121.9 . . ?
B11 B10 H10 122.4 . . ?
C11 B11 B6 60.5(3) . . ?
C11 B11 B7 59.1(3) . . ?
B6 B11 B7 110.0(4) . . ?
C11 B11 B12 104.6(4) . . ?
B6 B11 B12 107.8(4) . . ?
B7 B11 B12 59.8(3) . . ?
C11 B11 B10 104.7(4) . . ?
B6 B11 B10 58.8(3) . . ?
B7 B11 B10 108.2(4) . . ?
B12 B11 B10 60.1(3) . . ?
C11 B11 H11 124.2 . . ?
B6 B11 H11 120.7 . . ?
B7 B11 H11 120.7 . . ?
B12 B11 H11 122.7 . . ?
B10 B11 H11 122.9 . . ?
B7 B12 B8 60.9(3) . . ?
B7 B12 B9 108.7(4) . . ?
B8 B12 B9 60.2(3) . . ?
B7 B12 B11 59.6(3) . . ?
B8 B12 B11 108.3(4) . . ?
B9 B12 B11 107.9(4) . . ?
B7 B12 B10 108.1(4) . . ?
B8 B12 B10 108.1(4) . . ?
B9 B12 B10 59.7(3) . . ?
B11 B12 B10 60.1(3) . . ?
B7 B12 H12 121.3 . . ?
B8 B12 H12 121.3 . . ?
B9 B12 H12 121.6 . . ?
B11 B12 H12 121.9 . . ?
B10 B12 H12 121.8 . . ?

loop_
_geom_bond_atom_site_label_1
_geom_bond_atom_site_label_2
_geom_bond_distance
_geom_bond_site_symmetry_2
_geom_bond_publ_flag
Co1 C4 1.93(3) . ?
Co1 C8 1.99(2) . ?
Co1 C6' 2.01(3) . ?
Co1 C5 2.02(2) . ?
Co1 C7 2.07(4) . ?
Co1 C5' 2.07(2) . ?
Co1 C6 2.09(3) . ?
Co1 C7' 2.107(19) . ?
Co1 C8' 2.113(19) . ?
Co1 C4' 2.14(2) . ?
Co1 S4 2.2119(17) . ?
Co1 S3 2.2128(16) . ?
Fe2 C2 1.750(7) . ?
Fe2 C1 1.754(6) . ?
Fe2 C3 1.796(5) . ?
Fe2 S4 2.2867(19) . ?
Fe2 S3 2.2911(18) . ?
S3 C10 1.802(5) . ?
S4 C11 1.822(5) . ?
C1 O1 1.183(6) . ?
C2 O2 1.158(7) . ?
C3 O3 1.126(5) . ?
C4 C8 1.20(3) . ?
C4 C5 1.26(4) . ?
C4 H4 0.9300 . ?
C5 C6 1.47(5) . ?
C5 H5 0.9300 . ?
C6 C7 1.34(7) . ?
C6 H6 0.9300 . ?
C7 C8 1.47(5) . ?
C7 H7 0.9300 . ?
C8 H8 0.9300 . ?
C4' C8' 1.39(4) . ?
C4' C5' 1.49(4) . ?
C4' H4' 0.9300 . ?
C5' C6' 1.33(4) . ?
C5' H5' 0.9300 . ?
C6' C7' 1.39(4) . ?
C6' H6' 0.9300 . ?
C7' C8' 1.56(3) . ?
C7' H7' 0.9300 . ?
C8' H8' 0.9300 . ?
C10 C11 1.625(6) . ?
C10 B5 1.703(7) . ?
C10 B4 1.717(6) . ?
C10 B6 1.732(6) . ?
C10 B3 1.747(6) . ?
C11 B11 1.697(7) . ?
C11 B7 1.702(7) . ?
C11 B3 1.724(6) . ?
C11 B6 1.733(6) . ?
B3 B8 1.743(8) . ?
B3 B4 1.760(8) . ?
B3 B7 1.773(8) . ?
B3 H3 1.1000 . ?
B4 B5 1.772(7) . ?
B4 B9 1.780(8) . ?
B4 B8 1.788(8) . ?
B4 H4A 1.1000 . ?
B5 B10 1.756(8) . ?
B5 B6 1.762(7) . ?
B5 B9 1.775(8) . ?
B5 H5A 1.1000 . ?
B6 B10 1.729(8) . ?
B6 B11 1.743(8) . ?
B6 H6A 1.1000 . ?
B7 B11 1.755(8) . ?
B7 B12 1.758(8) . ?
B7 B8 1.781(7) . ?
B7 H7A 1.1000 . ?
B8 B12 1.760(8) . ?
B8 B9 1.768(8) . ?
B8 H8A 1.1000 . ?
B9 B10 1.766(8) . ?
B9 B12 1.769(9) . ?
B9 H9 1.1000 . ?
B10 B12 1.779(8) . ?
B10 B11 1.779(8) . ?
B10 H10 1.1000 . ?
B11 B12 1.772(8) . ?
B11 H11 1.1000 . ?
B12 H12 1.1000 . ?
